data_4347094
loop_
_publ_author_name
'Roy, Soumyabrata'
'Sarkar, Sumanta'
'Pan, Jaysree'
'Waghmare, Umesh V.'
'Dhanya, R.'
'Narayana, Chandrabhas'
'Peter, Sebastian C.'

_publ_section_title
;
 Crystal Structure and Band Gap Engineering in Polyoxometalate-Based
 Inorganic-Organic Hybrids.
;
_journal_issue 7
_journal_name_full 'Inorganic chemistry'
_journal_page_first 3364
_journal_page_last 3377
_journal_paper_doi 10.1021/acs.inorgchem.5b02718
_journal_volume 55
_journal_year 2016
_chemical_formula_moiety '2(Mo12 O40 Si), 5(C10 H8 Cu N2), 2(C10 H10 N2), 2(H2 O)'
_chemical_formula_sum 'C70 H64 Cu5 Mo24 N14 O82 Si2'
_chemical_formula_weight 5089.79
_chemical_name_common '[H3(SiMo12O40)2][Cu5(C10H8N2)7].2H2O'
_space_group_crystal_system triclinic
_space_group_IT_number 2
_space_group_name_Hall '-P 1'
_space_group_name_H-M_alt 'P -1'
_atom_sites_solution_hydrogens mixed
_audit_creation_date 2016-01-28
_audit_creation_method
;
Olex2 1.2-beta
(compiled 2015.01.19 svn.r3143 for OlexSys, GUI svn.r4992)
;
_cell_angle_alpha 85.8030(10)
_cell_angle_beta 88.4890(10)
_cell_angle_gamma 78.1060(10)
_cell_formula_units_Z 1
_cell_length_a 10.8950(3)
_cell_length_b 13.5706(4)
_cell_length_c 20.6833(6)
_cell_measurement_reflns_used 17227
_cell_measurement_temperature 293
_cell_measurement_theta_max 30
_cell_measurement_theta_min 1.5
_cell_volume 2984.18(15)
_computing_molecular_graphics 'Olex2 (Dolomanov et al., 2009)'
_computing_publication_material 'Olex2 (Dolomanov et al., 2009)'
_computing_structure_refinement 'ShelXL (Sheldrick, 2008)'
_diffrn_ambient_temperature 293
_diffrn_measured_fraction_theta_full 0.990
_diffrn_measured_fraction_theta_max 0.990
_diffrn_measurement_device_type 'Smart X2 APEX II CCD'
_diffrn_radiation_type MoK\a
_diffrn_radiation_wavelength 0.71073
_diffrn_reflns_av_R_equivalents 0.0535
_diffrn_reflns_av_unetI/netI 0.0783
_diffrn_reflns_Laue_measured_fraction_full 0.990
_diffrn_reflns_Laue_measured_fraction_max 0.990
_diffrn_reflns_limit_h_max 15
_diffrn_reflns_limit_h_min -15
_diffrn_reflns_limit_k_max 19
_diffrn_reflns_limit_k_min -18
_diffrn_reflns_limit_l_max 29
_diffrn_reflns_limit_l_min -28
_diffrn_reflns_number 44861
_diffrn_reflns_point_group_measured_fraction_full 0.990
_diffrn_reflns_point_group_measured_fraction_max 0.990
_diffrn_reflns_theta_full 29.998
_diffrn_reflns_theta_max 29.998
_diffrn_reflns_theta_min 1.537
_exptl_absorpt_coefficient_mu 3.428
_exptl_absorpt_correction_T_max 0.872
_exptl_absorpt_correction_T_min 0.372
_exptl_absorpt_correction_type empirical
_exptl_absorpt_process_details SADABS
_exptl_crystal_colour 'dark red'
_exptl_crystal_colour_modifier dark
_exptl_crystal_colour_primary red
_exptl_crystal_density_diffrn 2.832
_exptl_crystal_description plate
_exptl_crystal_F_000 2419
_exptl_crystal_size_max 0.5
_exptl_crystal_size_mid 0.25
_exptl_crystal_size_min 0.04
_refine_diff_density_max 1.811
_refine_diff_density_min -2.469
_refine_diff_density_rms 0.236
_refine_ls_extinction_method none
_refine_ls_goodness_of_fit_ref 1.037
_refine_ls_hydrogen_treatment constr
_refine_ls_matrix_type full
_refine_ls_number_parameters 928
_refine_ls_number_reflns 17227
_refine_ls_number_restraints 0
_refine_ls_restrained_S_all 1.037
_refine_ls_R_factor_all 0.1200
_refine_ls_R_factor_gt 0.0674
_refine_ls_shift/su_max 0.000
_refine_ls_shift/su_mean 0.000
_refine_ls_structure_factor_coef Fsqd
_refine_ls_weighting_details 'w=1/[\s^2^(Fo^2^)+(0.0630P)^2^+29.4147P] where P=(Fo^2^+2Fc^2^)/3'
_refine_ls_weighting_scheme calc
_refine_ls_wR_factor_gt 0.1546
_refine_ls_wR_factor_ref 0.1871
_reflns_Friedel_coverage 0.000
_reflns_number_gt 10381
_reflns_number_total 17227
_reflns_threshold_expression 'I > 2\s(I)'
_cod_data_source_file ic5b02718_si_002.cif
_cod_data_source_block sbr001_in_p-1
_cod_database_code 4347094
_shelx_space_group_comment
;
The symmetry employed for this shelxl refinement is uniquely defined
by the following loop, which should always be used as a source of
symmetry information in preference to the above space-group names.
They are only intended as comments.
;
_olex2_refinement_description
;
1. Fixed Uiso
 At 1.2 times of:
  All C(H) groups, All N(H) groups
 At 1.5 times of:
  All C(H,H) groups
2. Others
 Fixed Sof: O6(0.5) O14(0.5) O25(0.5) O35(0.5) O41(0.5) O42(0.5) O43(0.5)
 O44(0.5)
 Fixed X: HV(0.33729) HW(0.459449)
 Fixed Y: HV(0.160151) HW(0.17131)
 Fixed Z: HV(-0.14735) HW(-0.160531)
3.a Aromatic/amide H refined with riding coordinates:
 N6(H), N7(HA), C12(H12), C13(H13), C14(H14), C15(H15), C20(H20), C21(H21),
 C30(H30), C34(H34), C2(HB), C3(HC), C4(HD), C5(HE), C8(HF), C16(HG), C17(HH),
 C33(HI), C1(HJ), C7(HK), C19(HL), C35(HM), C22(HN), C23(HO), C25(HP), C26(HQ),
 C27(HR), C29(HS), C31(HT), C32(HU)
;
_shelx_shelxl_version_number 2014/7
_olex2_submission_special_instructions 'No special instructions were received'

loop_
_space_group_symop_operation_xyz
'x, y, z'
'-x, -y, -z'

loop_
_atom_site_label
_atom_site_type_symbol
_atom_site_fract_x
_atom_site_fract_y
_atom_site_fract_z
_atom_site_U_iso_or_equiv
_atom_site_adp_type
_atom_site_occupancy
_atom_site_site_symmetry_order
_atom_site_calc_flag
_atom_site_refinement_flags_posn
_atom_site_refinement_flags_adp
_atom_site_refinement_flags_occupancy
Mo1 Mo 0.73213(7) 0.15181(6) 0.06700(4) 0.03748(19) Uani 1 1 d . . .
Mo2 Mo 0.70894(7) -0.07816(7) 0.00539(4) 0.03778(19) Uani 1 1 d . . .
Mo3 Mo 0.75417(7) 0.13018(6) -0.10130(5) 0.0387(2) Uani 1 1 d . . .
Mo4 Mo 0.97476(8) 0.01970(8) 0.16981(4) 0.0439(2) Uani 1 1 d . . .
Mo5 Mo 1.02489(8) 0.22619(6) 0.06642(5) 0.0435(2) Uani 1 1 d . . .
Mo7 Mo 1.04272(8) 0.20883(7) -0.10306(5) 0.0455(2) Uani 1 1 d . . .
Mo6 Mo 0.73555(7) -0.31048(6) 0.53376(4) 0.03627(19) Uani 1 1 d . . .
Mo8 Mo 0.70864(7) -0.56568(7) 0.53791(5) 0.0418(2) Uani 1 1 d . . .
Mo9 Mo 0.96837(9) -0.39834(8) 0.65250(5) 0.0517(3) Uani 1 1 d . . .
Mo10 Mo 1.03589(9) -0.24867(7) 0.51361(4) 0.0445(2) Uani 1 1 d . . .
Mo11 Mo 0.75157(8) -0.43063(7) 0.38789(6) 0.0532(3) Uani 1 1 d . . .
Mo12 Mo 0.96811(11) -0.65583(8) 0.64018(6) 0.0642(3) Uani 1 1 d . . .
Si1 Si 1.0000 0.0000 0.0000 0.0218(6) Uani 1 2 d S T P
Si2 Si 1.0000 -0.5000 0.5000 0.0307(7) Uani 1 2 d S T P
Cu1 Cu 1.00082(10) 0.50172(13) -0.17623(7) 0.0560(4) Uani 1 1 d . . .
Cu2 Cu 1.00764(11) -0.06262(13) 0.36542(10) 0.0701(5) Uani 1 1 d . . .
Cu3 Cu 1.0000 0.5000 0.0000 0.0796(8) Uani 1 2 d S T P
N1 N 1.1768(6) 0.5002(7) -0.1817(4) 0.0403(19) Uani 1 1 d . . .
N2 N 1.8249(6) 0.5048(6) -0.1759(4) 0.0381(18) Uani 1 1 d . . .
N3 N 0.8320(7) -0.0594(7) 0.3692(5) 0.052(2) Uani 1 1 d . . .
N4 N 0.1815(7) -0.0626(8) 0.3672(5) 0.056(2) Uani 1 1 d . . .
N5 N 0.8231(7) 0.5069(8) -0.0016(5) 0.056(3) Uani 1 1 d . . .
N6 N 0.6950(8) -0.0916(7) -0.1855(5) 0.056(3) Uani 1 1 d . . .
H H 0.7447 -0.0673 -0.1624 0.067 Uiso 1 1 calc R . .
N7 N 0.2947(8) -0.3097(8) -0.3566(5) 0.058(3) Uani 1 1 d . . .
HA H 0.2454 -0.3382 -0.3770 0.069 Uiso 1 1 calc R . .
O1 O 0.6079(7) 0.2236(6) 0.1003(5) 0.065(2) Uani 1 1 d . . .
O2 O 0.8511(8) 0.2380(8) 0.0670(5) 0.089(4) Uani 1 1 d . . .
O3 O 0.7035(10) 0.1876(6) -0.0207(4) 0.071(3) Uani 1 1 d . . .
O4 O 0.8161(8) 0.0864(8) 0.1461(5) 0.090(4) Uani 1 1 d . . .
O5 O 0.6728(10) 0.0309(6) 0.0611(4) 0.069(3) Uani 1 1 d . . .
O6 O 0.9465(10) 0.0743(9) 0.0570(6) 0.032(3) Uani 0.5 1 d . . .
O7 O 0.5758(7) -0.1176(7) 0.0089(4) 0.061(2) Uani 1 1 d . . .
O8 O 0.7910(9) -0.1560(8) 0.0784(4) 0.090(4) Uani 1 1 d . . .
O9 O 0.8030(9) -0.1708(9) -0.0501(4) 0.098(4) Uani 1 1 d . . .
O10 O 0.6875(10) 0.0159(6) -0.0676(4) 0.070(3) Uani 1 1 d . . .
O11 O 0.6358(8) 0.1917(6) -0.1479(4) 0.066(2) Uani 1 1 d . . .
O12 O 0.8674(8) 0.2161(7) -0.1105(6) 0.099(4) Uani 1 1 d . . .
O13 O 0.8473(8) 0.0432(8) -0.1608(7) 0.108(5) Uani 1 1 d . . .
O14 O 0.9618(10) 0.0597(9) -0.0712(6) 0.031(3) Uani 0.5 1 d . . .
O15 O 0.9703(7) 0.0328(7) 0.2498(3) 0.059(2) Uani 1 1 d . . .
O16 O 0.9347(8) -0.1052(7) 0.1630(6) 0.099(4) Uani 1 1 d . . .
O17 O 1.0376(8) 0.1390(8) 0.1422(5) 0.091(4) Uani 1 1 d . . .
O18 O 1.0370(6) 0.3336(5) 0.0962(4) 0.056(2) Uani 1 1 d . . .
O19 O 1.0129(9) 0.2686(9) -0.0242(4) 0.107(4) Uani 1 1 d . . .
O20 O 0.6107(9) -0.2262(6) 0.5553(5) 0.091(4) Uani 1 1 d . . .
O21 O 0.7053(10) -0.3261(6) 0.4509(4) 0.070(3) Uani 1 1 d . . .
O22 O 0.8536(9) -0.2338(9) 0.5162(4) 0.089(4) Uani 1 1 d . . .
O23 O 0.6725(9) -0.4338(6) 0.5584(4) 0.064(2) Uani 1 1 d . . .
O24 O 0.8127(8) -0.3457(8) 0.6217(4) 0.080(3) Uani 1 1 d . . .
O25 O 0.9440(9) -0.3970(9) 0.5339(5) 0.027(2) Uani 0.5 1 d . . .
O26 O 1.0565(6) 0.3073(6) -0.1531(4) 0.055(2) Uani 1 1 d . . .
O27 O 0.5750(8) -0.6029(8) 0.5503(5) 0.085(3) Uani 1 1 d . . .
O28 O 0.7946(11) -0.6141(9) 0.6124(4) 0.113(5) Uani 1 1 d . . .
O29 O 0.6893(9) -0.5183(6) 0.4461(4) 0.065(2) Uani 1 1 d . . .
O30 O 0.8011(10) -0.6893(9) 0.4969(5) 0.108(5) Uani 1 1 d . . .
O31 O 0.9626(7) -0.3480(6) 0.7238(3) 0.0536(19) Uani 1 1 d . . .
O32 O 0.9335(9) -0.5238(7) 0.6781(8) 0.130(6) Uani 1 1 d . . .
O33 O 1.0354(8) -0.2935(9) 0.6009(4) 0.090(4) Uani 1 1 d . . .
O34 O 1.1483(10) -0.4641(8) 0.6527(9) 0.151(7) Uani 1 1 d . . .
O35 O 1.0418(9) -0.5226(9) 0.5804(5) 0.029(2) Uani 0.5 1 d . . .
O36 O 1.0443(7) -0.1289(6) 0.5187(5) 0.074(3) Uani 1 1 d . . .
O37 O 1.0068(9) -0.2506(8) 0.4215(4) 0.102(4) Uani 1 1 d . . .
O38 O 0.6328(9) -0.3939(6) 0.3376(4) 0.067(2) Uani 1 1 d . . .
O39 O 0.8639(10) -0.3451(7) 0.3578(8) 0.139(6) Uani 1 1 d . . .
O40 O 0.9470(7) -0.7301(6) 0.7054(3) 0.0514(18) Uani 1 1 d . . .
O41 O 0.9250(10) -0.5890(9) 0.5268(6) 0.032(3) Uani 0.5 1 d . . .
O42 O 0.9297(10) -0.0962(8) 0.0077(5) 0.028(2) Uani 0.5 1 d . . .
O43 O 0.8543(9) 0.0384(9) -0.0034(6) 0.028(2) Uani 0.5 1 d . . .
O44 O 1.1413(10) -0.5357(9) 0.5022(6) 0.032(3) Uani 0.5 1 d . . .
O45 O 0.3921(10) 0.1616(10) -0.1787(6) 0.106(4) Uani 1 1 d . . .
C10 C 0.5755(8) -0.0654(8) 0.3703(6) 0.046(2) Uani 1 1 d . . .
C12 C 0.6547(9) -0.1074(9) 0.3230(7) 0.058(3) Uani 1 1 d . . .
H12 H 0.6240 -0.1384 0.2901 0.069 Uiso 1 1 calc R . .
C13 C 0.7840(9) -0.1036(8) 0.3239(6) 0.052(3) Uani 1 1 d . . .
H13 H 0.8367 -0.1333 0.2915 0.063 Uiso 1 1 calc R . .
C14 C 0.7555(10) -0.0166(12) 0.4153(6) 0.068(4) Uani 1 1 d . . .
H14 H 0.7887 0.0146 0.4473 0.082 Uiso 1 1 calc R . .
C15 C 0.6278(9) -0.0169(10) 0.4171(6) 0.058(3) Uani 1 1 d . . .
H15 H 0.5770 0.0152 0.4493 0.070 Uiso 1 1 calc R . .
C18 C 0.4406(8) -0.0670(8) 0.3701(6) 0.046(3) Uani 1 1 d . . .
C20 C 0.3508(9) 0.0081(10) 0.3975(6) 0.059(3) Uani 1 1 d . . .
H20 H 0.3754 0.0601 0.4173 0.070 Uiso 1 1 calc R . .
C21 C 0.3940(11) -0.1394(12) 0.3409(9) 0.093(6) Uani 1 1 d . . .
H21 H 0.4482 -0.1920 0.3221 0.112 Uiso 1 1 calc R . .
C30 C 0.2656(12) -0.1331(12) 0.3400(9) 0.093(6) Uani 1 1 d . . .
H30 H 0.2361 -0.1816 0.3187 0.112 Uiso 1 1 calc R . .
C34 C 0.2259(9) 0.0043(10) 0.3949(7) 0.062(3) Uani 1 1 d . . .
H34 H 0.1689 0.0541 0.4147 0.074 Uiso 1 1 calc R . .
C2 C 1.3897(8) 0.4175(7) -0.1904(5) 0.040(2) Uani 1 1 d . . .
HB H 1.4471 0.3571 -0.1944 0.048 Uiso 1 1 calc R . .
C3 C 1.6122(7) 0.5868(8) -0.1601(5) 0.038(2) Uani 1 1 d . . .
HC H 1.5556 0.6430 -0.1469 0.046 Uiso 1 1 calc R . .
C4 C 1.2620(8) 0.4185(8) -0.1886(6) 0.048(3) Uani 1 1 d . . .
HD H 1.2360 0.3581 -0.1926 0.057 Uiso 1 1 calc R . .
C5 C 1.7390(8) 0.5826(7) -0.1564(5) 0.040(2) Uani 1 1 d . . .
HE H 1.7661 0.6360 -0.1395 0.048 Uiso 1 1 calc R . .
C6 C 1.5679(7) 0.5067(7) -0.1840(5) 0.035(2) Uani 1 1 d . . .
C8 C 1.6575(8) 0.4280(8) -0.2043(5) 0.040(2) Uani 1 1 d . . .
HF H 1.6336 0.3734 -0.2213 0.048 Uiso 1 1 calc R . .
C9 C 1.4314(7) 0.5062(7) -0.1861(4) 0.0299(17) Uani 1 1 d . . .
C16 C 1.7835(9) 0.4302(8) -0.1994(5) 0.045(2) Uani 1 1 d . . .
HG H 1.8422 0.3758 -0.2134 0.054 Uiso 1 1 calc R . .
C17 C 1.2156(8) 0.5874(8) -0.1793(5) 0.044(2) Uani 1 1 d . . .
HH H 1.1558 0.6469 -0.1774 0.053 Uiso 1 1 calc R . .
C33 C 1.3398(8) 0.5919(7) -0.1797(5) 0.039(2) Uani 1 1 d . . .
HI H 1.3628 0.6535 -0.1756 0.047 Uiso 1 1 calc R . .
C1 C 0.7806(9) 0.4299(9) -0.0215(6) 0.052(3) Uani 1 1 d . . .
HJ H 0.8389 0.3764 -0.0368 0.063 Uiso 1 1 calc R . .
C7 C 0.6108(9) 0.5850(9) 0.0184(6) 0.049(3) Uani 1 1 d . . .
HK H 0.5540 0.6409 0.0319 0.059 Uiso 1 1 calc R . .
C11 C 0.5680(7) 0.5027(7) -0.0005(4) 0.0333(19) Uani 1 1 d . . .
C19 C 0.7358(10) 0.5846(10) 0.0172(6) 0.058(3) Uani 1 1 d . . .
HL H 0.7620 0.6411 0.0301 0.070 Uiso 1 1 calc R . .
C35 C 0.6584(8) 0.4235(7) -0.0212(6) 0.045(2) Uani 1 1 d . . .
HM H 0.6352 0.3662 -0.0348 0.053 Uiso 1 1 calc R . .
C22 C 0.7445(9) -0.1545(9) -0.2300(6) 0.053(3) Uani 1 1 d . . .
HN H 0.8309 -0.1715 -0.2363 0.063 Uiso 1 1 calc R . .
C23 C 0.5721(10) -0.0646(10) -0.1752(6) 0.063(3) Uani 1 1 d . . .
HO H 0.5414 -0.0193 -0.1440 0.075 Uiso 1 1 calc R . .
C24 C 0.5371(8) -0.1714(7) -0.2562(4) 0.0329(18) Uani 1 1 d . . .
C25 C 0.6652(9) -0.1939(9) -0.2666(6) 0.050(3) Uani 1 1 d . . .
HP H 0.6983 -0.2364 -0.2988 0.061 Uiso 1 1 calc R . .
C26 C 0.4896(9) -0.1037(8) -0.2108(5) 0.047(3) Uani 1 1 d . . .
HQ H 0.4035 -0.0846 -0.2041 0.056 Uiso 1 1 calc R . .
C27 C 0.4974(9) -0.3068(8) -0.3234(5) 0.045(2) Uani 1 1 d . . .
HR H 0.5828 -0.3350 -0.3224 0.053 Uiso 1 1 calc R . .
C28 C 0.4500(8) -0.2189(7) -0.2916(4) 0.0327(18) Uani 1 1 d . . .
C29 C 0.3229(10) -0.1808(9) -0.2933(6) 0.055(3) Uani 1 1 d . . .
HS H 0.2890 -0.1236 -0.2716 0.066 Uiso 1 1 calc R . .
C31 C 0.4178(11) -0.3507(9) -0.3559(5) 0.054(3) Uani 1 1 d . . .
HT H 0.4487 -0.4087 -0.3774 0.065 Uiso 1 1 calc R . .
C32 C 0.2459(10) -0.2264(9) -0.3268(7) 0.060(3) Uani 1 1 d . . .
HU H 0.1602 -0.1996 -0.3287 0.072 Uiso 1 1 calc R . .
HV H 0.3373 0.1602 -0.1474 0.090 Uiso 1 1 d R . .
HW H 0.4594 0.1713 -0.1605 0.090 Uiso 1 1 d R . .

loop_
_atom_site_aniso_label
_atom_site_aniso_U_11
_atom_site_aniso_U_22
_atom_site_aniso_U_33
_atom_site_aniso_U_23
_atom_site_aniso_U_13
_atom_site_aniso_U_12
Mo1 0.0210(3) 0.0418(5) 0.0503(5) -0.0133(4) 0.0050(3) -0.0050(3)
Mo2 0.0190(3) 0.0514(5) 0.0456(5) -0.0052(4) 0.0003(3) -0.0126(3)
Mo3 0.0212(3) 0.0385(4) 0.0576(5) -0.0045(4) -0.0072(3) -0.0072(3)
Mo4 0.0411(4) 0.0660(6) 0.0327(4) -0.0135(4) 0.0072(3) -0.0273(4)
Mo5 0.0447(5) 0.0345(4) 0.0539(5) -0.0131(4) -0.0104(4) -0.0092(4)
Mo7 0.0415(5) 0.0385(5) 0.0531(5) 0.0065(4) 0.0121(4) -0.0055(4)
Mo6 0.0230(3) 0.0427(5) 0.0434(5) -0.0131(4) 0.0012(3) -0.0040(3)
Mo8 0.0222(3) 0.0493(5) 0.0529(5) -0.0024(4) 0.0045(3) -0.0065(3)
Mo9 0.0525(5) 0.0583(6) 0.0539(6) -0.0305(5) 0.0242(4) -0.0277(5)
Mo10 0.0616(6) 0.0327(4) 0.0404(5) -0.0080(4) -0.0003(4) -0.0106(4)
Mo11 0.0252(4) 0.0460(5) 0.0873(8) -0.0072(5) -0.0033(4) -0.0036(4)
Mo12 0.0752(7) 0.0402(5) 0.0685(7) 0.0066(5) 0.0374(6) 0.0000(5)
Si1 0.0158(12) 0.0210(14) 0.0298(15) -0.0048(12) 0.0006(11) -0.0055(11)
Si2 0.0286(16) 0.0280(17) 0.0363(18) -0.0078(14) 0.0089(13) -0.0067(13)
Cu1 0.0176(5) 0.0910(11) 0.0622(9) -0.0046(8) 0.0016(5) -0.0182(6)
Cu2 0.0207(6) 0.0784(11) 0.1107(14) 0.0197(10) -0.0042(7) -0.0178(6)
Cu3 0.0213(8) 0.121(2) 0.0943(18) 0.0354(16) -0.0087(10) -0.0238(11)
N1 0.022(3) 0.061(5) 0.042(4) -0.007(4) 0.005(3) -0.016(3)
N2 0.022(3) 0.054(5) 0.039(4) -0.001(4) -0.002(3) -0.010(3)
N3 0.024(4) 0.069(6) 0.062(6) 0.020(5) -0.008(4) -0.014(4)
N4 0.020(4) 0.074(7) 0.075(7) 0.001(5) 0.003(4) -0.015(4)
N5 0.021(4) 0.070(6) 0.072(7) 0.029(5) -0.008(4) -0.011(4)
N6 0.037(4) 0.068(6) 0.069(6) -0.029(5) -0.011(4) -0.014(4)
N7 0.039(5) 0.070(7) 0.071(7) -0.021(5) -0.020(4) -0.018(4)
O1 0.047(4) 0.052(5) 0.093(7) -0.022(4) 0.028(4) -0.001(4)
O2 0.060(5) 0.113(8) 0.106(8) 0.059(6) -0.046(5) -0.067(5)
O3 0.135(8) 0.045(5) 0.044(5) -0.007(4) 0.003(5) -0.046(5)
O4 0.057(5) 0.108(8) 0.116(8) 0.053(7) -0.050(5) -0.058(5)
O5 0.135(8) 0.044(4) 0.037(4) -0.002(3) -0.013(5) -0.040(5)
O6 0.027(6) 0.038(7) 0.031(6) -0.007(5) -0.003(5) -0.005(5)
O7 0.060(5) 0.088(6) 0.051(5) -0.014(4) 0.012(4) -0.048(5)
O8 0.079(6) 0.119(8) 0.039(5) -0.012(5) -0.008(4) 0.064(6)
O9 0.079(6) 0.138(9) 0.039(5) -0.012(5) -0.002(4) 0.067(6)
O10 0.145(9) 0.043(4) 0.033(4) -0.007(3) 0.002(4) -0.044(5)
O11 0.065(5) 0.058(5) 0.072(6) 0.008(4) -0.039(4) -0.008(4)
O12 0.054(5) 0.083(6) 0.184(11) -0.085(7) 0.068(6) -0.049(5)
O13 0.051(5) 0.089(7) 0.205(13) -0.093(8) 0.057(6) -0.044(5)
O14 0.024(5) 0.043(7) 0.028(6) -0.008(5) 0.002(4) -0.007(5)
O15 0.048(4) 0.103(7) 0.035(4) -0.015(4) 0.007(3) -0.032(4)
O16 0.042(4) 0.082(7) 0.189(12) -0.077(7) 0.047(6) -0.034(4)
O17 0.055(5) 0.116(8) 0.110(8) 0.060(7) -0.046(5) -0.057(5)
O18 0.037(4) 0.043(4) 0.093(6) -0.034(4) -0.016(4) -0.006(3)
O19 0.071(6) 0.156(10) 0.049(5) -0.003(6) 0.005(4) 0.075(6)
O20 0.089(7) 0.042(5) 0.126(9) -0.003(5) 0.069(6) 0.014(4)
O21 0.120(8) 0.056(5) 0.047(5) -0.002(4) -0.020(5) -0.045(5)
O22 0.083(6) 0.180(11) 0.031(4) 0.006(5) -0.010(4) -0.094(7)
O23 0.101(7) 0.049(5) 0.049(5) -0.007(4) -0.023(4) -0.029(4)
O24 0.081(6) 0.151(9) 0.034(4) 0.006(5) -0.016(4) -0.084(6)
O25 0.016(5) 0.035(6) 0.032(6) -0.014(5) -0.003(4) -0.003(4)
O26 0.028(3) 0.055(5) 0.076(5) 0.024(4) 0.000(3) -0.007(3)
O27 0.075(6) 0.096(7) 0.107(8) -0.053(6) 0.054(5) -0.059(5)
O28 0.126(9) 0.127(9) 0.040(5) -0.027(5) -0.019(5) 0.087(7)
O29 0.105(7) 0.051(5) 0.050(5) -0.004(4) -0.024(4) -0.035(5)
O30 0.104(8) 0.128(9) 0.051(6) -0.018(6) -0.014(5) 0.080(7)
O31 0.044(4) 0.078(5) 0.039(4) -0.017(4) -0.002(3) -0.008(4)
O32 0.077(7) 0.048(5) 0.273(17) -0.057(8) 0.105(9) -0.030(5)
O33 0.075(6) 0.169(10) 0.051(5) 0.039(6) -0.031(4) -0.095(7)
O34 0.073(7) 0.062(6) 0.33(2) -0.069(9) 0.116(10) -0.030(5)
O35 0.015(5) 0.043(7) 0.031(6) -0.006(5) -0.003(4) -0.012(5)
O36 0.042(4) 0.034(4) 0.148(9) -0.002(5) -0.018(5) -0.008(3)
O37 0.095(7) 0.134(9) 0.034(5) -0.021(5) -0.012(4) 0.080(6)
O38 0.089(6) 0.064(5) 0.045(5) -0.003(4) -0.022(4) -0.008(5)
O39 0.086(7) 0.051(6) 0.291(18) -0.061(8) 0.123(10) -0.033(5)
O40 0.057(4) 0.053(5) 0.039(4) 0.003(3) 0.004(3) -0.005(4)
O41 0.017(5) 0.040(7) 0.040(7) -0.006(5) -0.006(5) -0.006(5)
O42 0.026(5) 0.029(6) 0.030(6) -0.005(5) 0.003(4) -0.008(5)
O43 0.014(4) 0.037(6) 0.034(6) -0.012(5) 0.002(4) -0.005(4)
O44 0.029(6) 0.035(6) 0.034(6) -0.015(5) -0.001(5) -0.009(5)
O45 0.080(7) 0.140(11) 0.102(9) -0.011(8) -0.001(6) -0.031(7)
C10 0.016(4) 0.054(6) 0.067(7) 0.005(5) 0.002(4) -0.008(4)
C12 0.031(5) 0.066(8) 0.079(9) -0.010(6) 0.005(5) -0.015(5)
C13 0.025(4) 0.049(6) 0.080(8) 0.006(6) 0.015(5) -0.005(4)
C14 0.038(6) 0.119(12) 0.056(7) 0.007(7) -0.005(5) -0.039(7)
C15 0.032(5) 0.088(9) 0.058(7) -0.011(6) 0.002(5) -0.021(5)
C18 0.019(4) 0.051(6) 0.071(7) -0.001(5) 0.004(4) -0.012(4)
C20 0.035(5) 0.074(8) 0.073(8) -0.026(7) 0.002(5) -0.019(5)
C21 0.036(6) 0.091(10) 0.165(17) -0.071(11) 0.017(8) -0.021(6)
C30 0.044(7) 0.100(12) 0.149(16) -0.051(11) 0.001(8) -0.033(7)
C34 0.020(4) 0.071(8) 0.091(9) -0.010(7) 0.005(5) -0.002(5)
C2 0.019(4) 0.040(5) 0.060(6) -0.001(5) -0.003(4) -0.009(3)
C3 0.014(3) 0.050(6) 0.051(6) -0.007(5) -0.002(3) -0.008(3)
C4 0.027(4) 0.053(6) 0.069(7) -0.008(5) 0.002(4) -0.020(4)
C5 0.025(4) 0.043(5) 0.054(6) -0.004(5) -0.006(4) -0.011(4)
C6 0.018(4) 0.046(5) 0.042(5) -0.009(4) 0.006(3) -0.009(3)
C8 0.025(4) 0.046(6) 0.050(6) -0.008(5) 0.005(4) -0.012(4)
C9 0.018(3) 0.040(5) 0.034(4) -0.002(4) -0.002(3) -0.012(3)
C16 0.029(4) 0.056(6) 0.051(6) -0.009(5) 0.004(4) -0.009(4)
C17 0.018(4) 0.062(7) 0.053(6) -0.013(5) -0.002(4) -0.008(4)
C33 0.024(4) 0.040(5) 0.056(6) -0.014(4) 0.002(4) -0.010(4)
C1 0.027(5) 0.048(6) 0.079(8) 0.004(6) 0.002(5) -0.005(4)
C7 0.030(5) 0.058(7) 0.064(7) -0.017(5) 0.003(4) -0.017(4)
C11 0.026(4) 0.041(5) 0.033(5) 0.008(4) 0.001(3) -0.009(4)
C19 0.042(6) 0.080(9) 0.061(7) -0.006(6) -0.002(5) -0.032(6)
C35 0.030(4) 0.028(5) 0.074(7) 0.002(5) 0.002(4) -0.002(4)
C22 0.027(5) 0.066(7) 0.070(8) -0.026(6) -0.001(5) -0.014(5)
C23 0.036(5) 0.084(9) 0.072(8) -0.045(7) -0.006(5) -0.007(5)
C24 0.032(4) 0.033(5) 0.037(5) -0.006(4) -0.006(3) -0.012(4)
C25 0.028(4) 0.065(7) 0.062(7) -0.027(6) -0.008(4) -0.009(4)
C26 0.032(5) 0.068(7) 0.046(6) -0.021(5) -0.004(4) -0.018(5)
C27 0.036(5) 0.065(7) 0.040(5) -0.021(5) 0.002(4) -0.022(5)
C28 0.032(4) 0.039(5) 0.033(4) -0.008(4) -0.002(3) -0.019(4)
C29 0.042(6) 0.058(7) 0.069(8) -0.022(6) -0.014(5) -0.008(5)
C31 0.060(7) 0.059(7) 0.051(7) -0.028(5) -0.003(5) -0.023(6)
C32 0.037(5) 0.056(7) 0.093(10) -0.009(7) -0.027(6) -0.015(5)

loop_
_atom_type_symbol
_atom_type_description
_atom_type_scat_dispersion_real
_atom_type_scat_dispersion_imag
_atom_type_scat_source
C C 0.0033 0.0016 'International Tables Vol C Tables 4.2.6.8 and 6.1.1.4'
H H 0.0000 0.0000 'International Tables Vol C Tables 4.2.6.8 and 6.1.1.4'
N N 0.0061 0.0033 'International Tables Vol C Tables 4.2.6.8 and 6.1.1.4'
O O 0.0106 0.0060 'International Tables Vol C Tables 4.2.6.8 and 6.1.1.4'
Si Si 0.0817 0.0704 'International Tables Vol C Tables 4.2.6.8 and 6.1.1.4'
Cu Cu 0.3201 1.2651 'International Tables Vol C Tables 4.2.6.8 and 6.1.1.4'
Mo Mo -1.6832 0.6857 'International Tables Vol C Tables 4.2.6.8 and 6.1.1.4'

loop_
_geom_angle_atom_site_label_1
_geom_angle_atom_site_label_2
_geom_angle_atom_site_label_3
_geom_angle
_geom_angle_site_symmetry_1
_geom_angle_site_symmetry_3
O1 Mo1 O2 100.8(5) . .
O1 Mo1 O3 101.2(5) . .
O1 Mo1 O4 99.1(5) . .
O1 Mo1 O5 100.6(4) . .
O1 Mo1 O6 155.7(4) . .
O1 Mo1 O43 160.2(4) . .
O2 Mo1 O4 85.0(3) . .
O2 Mo1 O6 63.1(4) . .
O2 Mo1 O43 94.3(5) . .
O3 Mo1 O2 90.0(4) . .
O3 Mo1 O4 159.7(5) . .
O3 Mo1 O5 91.5(3) . .
O3 Mo1 O6 97.1(4) . .
O3 Mo1 O43 65.8(4) . .
O4 Mo1 O6 63.2(4) . .
O4 Mo1 O43 94.9(5) . .
O5 Mo1 O2 157.8(5) . .
O5 Mo1 O4 86.0(4) . .
O5 Mo1 O6 94.8(4) . .
O5 Mo1 O43 66.3(4) . .
O6 Mo1 O43 44.1(4) . .
O5 Mo2 O42 95.6(4) . .
O5 Mo2 O43 64.4(4) . .
O7 Mo2 O5 101.3(4) . .
O7 Mo2 O8 99.6(5) . .
O7 Mo2 O9 100.2(5) . .
O7 Mo2 O10 102.8(4) . .
O7 Mo2 O42 155.6(4) . .
O7 Mo2 O43 159.5(4) . .
O8 Mo2 O5 85.8(4) . .
O8 Mo2 O42 64.1(4) . .
O8 Mo2 O43 94.1(5) . .
O9 Mo2 O5 158.4(5) . .
O9 Mo2 O8 89.7(4) . .
O9 Mo2 O10 86.5(4) . .
O9 Mo2 O42 63.6(4) . .
O9 Mo2 O43 95.0(5) . .
O10 Mo2 O5 89.7(3) . .
O10 Mo2 O8 157.6(5) . .
O10 Mo2 O42 94.7(4) . .
O10 Mo2 O43 64.3(4) . .
O42 Mo2 O43 44.9(4) . .
O3 Mo3 O10 86.6(3) . .
O3 Mo3 O14 96.1(4) . .
O3 Mo3 O43 63.4(4) . .
O10 Mo3 O14 95.0(4) . .
O10 Mo3 O43 63.9(4) . .
O11 Mo3 O3 99.8(4) . .
O11 Mo3 O10 100.7(4) . .
O11 Mo3 O12 102.1(5) . .
O11 Mo3 O13 100.8(5) . .
O11 Mo3 O14 158.2(4) . .
O11 Mo3 O43 156.5(4) . .
O12 Mo3 O3 87.4(4) . .
O12 Mo3 O10 157.2(5) . .
O12 Mo3 O13 91.3(3) . .
O12 Mo3 O14 63.8(5) . .
O12 Mo3 O43 93.7(5) . .
O13 Mo3 O3 159.2(5) . .
O13 Mo3 O10 86.7(4) . .
O13 Mo3 O14 65.0(5) . .
O13 Mo3 O43 96.0(5) . .
O14 Mo3 O43 45.2(4) . .
O4 Mo4 O6 63.7(4) . .
O4 Mo4 O13 159.0(5) . 2_755
O4 Mo4 O14 98.7(5) . 2_755
O4 Mo4 O16 92.1(4) . .
O4 Mo4 O17 89.5(4) . .
O13 Mo4 O6 95.2(5) 2_755 .
O13 Mo4 O14 63.2(4) 2_755 2_755
O14 Mo4 O6 46.4(4) 2_755 .
O15 Mo4 O4 101.5(5) . .
O15 Mo4 O6 156.2(4) . .
O15 Mo4 O13 98.6(5) . 2_755
O15 Mo4 O14 156.7(4) . 2_755
O15 Mo4 O16 103.7(5) . .
O15 Mo4 O17 98.2(4) . .
O16 Mo4 O6 95.7(5) . .
O16 Mo4 O13 89.2(4) . 2_755
O16 Mo4 O14 63.9(4) . 2_755
O16 Mo4 O17 157.2(5) . .
O17 Mo4 O6 64.7(4) . .
O17 Mo4 O13 81.5(4) . 2_755
O17 Mo4 O14 93.4(5) . 2_755
O2 Mo5 O6 62.7(4) . .
O2 Mo5 O9 158.6(5) . 2_755
O2 Mo5 O17 90.5(4) . .
O2 Mo5 O19 87.4(4) . .
O2 Mo5 O42 96.1(4) . 2_755
O9 Mo5 O6 97.4(5) 2_755 .
O9 Mo5 O19 86.9(4) 2_755 .
O9 Mo5 O42 63.0(4) 2_755 2_755
O17 Mo5 O6 65.1(4) . .
O17 Mo5 O9 87.4(4) . 2_755
O17 Mo5 O19 158.8(5) . .
O17 Mo5 O42 96.0(5) . 2_755
O18 Mo5 O2 101.1(4) . .
O18 Mo5 O6 157.3(4) . .
O18 Mo5 O9 100.1(5) . 2_755
O18 Mo5 O17 101.3(5) . .
O18 Mo5 O19 99.8(5) . .
O18 Mo5 O42 155.4(4) . 2_755
O19 Mo5 O6 95.5(5) . .
O19 Mo5 O42 63.3(4) . 2_755
O42 Mo5 O6 47.4(4) 2_755 .
O8 Mo7 O12 158.2(5) 2_755 .
O8 Mo7 O14 96.7(5) 2_755 .
O8 Mo7 O16 86.6(4) 2_755 2_755
O8 Mo7 O42 63.9(4) 2_755 2_755
O12 Mo7 O14 61.9(4) . .
O12 Mo7 O16 86.7(4) . 2_755
O12 Mo7 O42 96.2(5) . 2_755
O16 Mo7 O14 62.8(4) 2_755 .
O16 Mo7 O42 95.6(5) 2_755 2_755
O19 Mo7 O8 89.5(4) . 2_755
O19 Mo7 O12 89.3(4) . .
O19 Mo7 O14 96.9(5) . .
O19 Mo7 O16 158.6(5) . 2_755
O19 Mo7 O42 63.9(4) . 2_755
O26 Mo7 O8 102.7(4) . 2_755
O26 Mo7 O12 98.9(4) . .
O26 Mo7 O14 153.5(4) . .
O26 Mo7 O16 100.2(5) . 2_755
O26 Mo7 O19 101.2(5) . .
O26 Mo7 O42 158.7(4) . 2_755
O42 Mo7 O14 47.8(4) 2_755 .
O20 Mo6 O21 103.0(5) . .
O20 Mo6 O22 103.0(5) . .
O20 Mo6 O23 98.5(4) . .
O20 Mo6 O24 98.0(5) . .
O20 Mo6 O25 157.5(5) . .
O20 Mo6 O44 159.7(5) . 2_746
O21 Mo6 O22 95.8(4) . .
O21 Mo6 O23 88.7(3) . .
O21 Mo6 O24 157.5(5) . .
O21 Mo6 O25 96.6(4) . .
O21 Mo6 O44 68.4(4) . 2_746
O22 Mo6 O23 156.5(5) . .
O22 Mo6 O24 87.2(3) . .
O22 Mo6 O25 63.8(5) . .
O22 Mo6 O44 96.3(5) . 2_746
O23 Mo6 O24 80.3(3) . .
O23 Mo6 O25 92.8(4) . .
O23 Mo6 O44 63.9(4) . 2_746
O24 Mo6 O25 64.7(4) . .
O24 Mo6 O44 89.1(4) . 2_746
O25 Mo6 O44 41.0(4) . 2_746
O23 Mo8 O28 95.4(4) . .
O23 Mo8 O29 88.6(3) . .
O23 Mo8 O30 157.7(5) . .
O23 Mo8 O41 99.6(4) . .
O23 Mo8 O44 64.5(4) . 2_746
O27 Mo8 O23 103.8(4) . .
O27 Mo8 O28 102.6(6) . .
O27 Mo8 O29 99.3(5) . .
O27 Mo8 O30 96.9(5) . .
O27 Mo8 O41 154.8(5) . .
O27 Mo8 O44 160.2(5) . 2_746
O28 Mo8 O29 156.0(5) . .
O28 Mo8 O30 87.6(4) . .
O28 Mo8 O41 65.7(5) . .
O28 Mo8 O44 94.7(5) . 2_746
O29 Mo8 O30 80.1(4) . .
O29 Mo8 O41 90.3(4) . .
O29 Mo8 O44 65.7(4) . 2_746
O30 Mo8 O41 61.6(5) . .
O30 Mo8 O44 93.3(5) . 2_746
O41 Mo8 O44 43.5(4) . 2_746
O24 Mo9 O25 64.0(4) . .
O24 Mo9 O32 94.8(5) . .
O24 Mo9 O33 90.3(4) . .
O24 Mo9 O34 159.3(6) . .
O24 Mo9 O35 101.6(4) . .
O31 Mo9 O24 101.7(4) . .
O31 Mo9 O25 155.8(4) . .
O31 Mo9 O32 100.5(5) . .
O31 Mo9 O33 97.6(4) . .
O31 Mo9 O34 98.0(6) . .
O31 Mo9 O35 153.8(4) . .
O32 Mo9 O25 100.1(6) . .
O32 Mo9 O33 159.8(5) . .
O32 Mo9 O34 87.6(4) . .
O32 Mo9 O35 65.8(5) . .
O33 Mo9 O25 64.7(4) . .
O33 Mo9 O34 80.9(5) . .
O33 Mo9 O35 94.0(5) . .
O34 Mo9 O25 95.3(6) . .
O34 Mo9 O35 60.7(5) . .
O35 Mo9 O25 49.3(4) . .
O22 Mo10 O25 60.2(4) . .
O22 Mo10 O41 94.9(4) . 2_746
O30 Mo10 O22 157.6(6) 2_746 .
O30 Mo10 O25 99.2(5) 2_746 .
O30 Mo10 O33 92.2(5) 2_746 .
O30 Mo10 O37 90.8(4) 2_746 .
O30 Mo10 O41 62.9(5) 2_746 2_746
O33 Mo10 O22 87.5(3) . .
O33 Mo10 O25 66.8(4) . .
O33 Mo10 O37 156.4(5) . .
O33 Mo10 O41 96.0(5) . 2_746
O36 Mo10 O22 99.0(4) . .
O36 Mo10 O25 155.2(4) . .
O36 Mo10 O30 103.0(5) . 2_746
O36 Mo10 O33 101.2(5) . .
O36 Mo10 O37 100.9(5) . .
O36 Mo10 O41 158.3(5) . 2_746
O37 Mo10 O22 81.0(4) . .
O37 Mo10 O25 89.6(5) . .
O37 Mo10 O41 64.9(4) . 2_746
O41 Mo10 O25 45.7(4) 2_746 .
O21 Mo11 O35 94.8(4) . 2_746
O29 Mo11 O21 88.1(4) . .
O29 Mo11 O34 92.0(5) . 2_746
O29 Mo11 O35 96.7(4) . 2_746
O29 Mo11 O39 155.4(6) . .
O34 Mo11 O21 157.5(6) 2_746 .
O34 Mo11 O35 62.9(6) 2_746 2_746
O34 Mo11 O39 89.2(4) 2_746 .
O38 Mo11 O21 99.1(4) . .
O38 Mo11 O29 101.5(4) . .
O38 Mo11 O34 102.9(6) . 2_746
O38 Mo11 O35 157.3(4) . 2_746
O38 Mo11 O39 102.1(6) . .
O39 Mo11 O21 81.7(4) . .
O39 Mo11 O35 62.3(5) . 2_746
O28 Mo12 O32 83.1(5) . .
O28 Mo12 O35 95.9(5) . .
O28 Mo12 O41 61.1(4) . .
O32 Mo12 O35 63.4(4) . .
O32 Mo12 O41 96.1(5) . .
O35 Mo12 O41 50.9(4) . .
O37 Mo12 O28 88.7(4) 2_746 .
O37 Mo12 O32 159.7(6) 2_746 .
O37 Mo12 O35 99.2(5) 2_746 .
O37 Mo12 O41 63.7(4) 2_746 .
O39 Mo12 O28 157.3(6) 2_746 .
O39 Mo12 O32 88.7(4) 2_746 .
O39 Mo12 O35 61.7(5) 2_746 .
O39 Mo12 O37 92.0(5) 2_746 2_746
O39 Mo12 O41 99.1(6) 2_746 .
O40 Mo12 O28 99.0(5) . .
O40 Mo12 O32 100.0(5) . .
O40 Mo12 O35 156.1(4) . .
O40 Mo12 O37 99.7(4) . 2_746
O40 Mo12 O39 103.2(6) . 2_746
O40 Mo12 O41 152.7(4) . .
O6 Si1 O6 180.0 . 2_755
O6 Si1 O14 109.4(6) 2_755 2_755
O6 Si1 O14 70.6(6) 2_755 .
O6 Si1 O14 109.4(6) . .
O6 Si1 O14 70.6(6) . 2_755
O6 Si1 O42 107.8(6) . .
O6 Si1 O42 72.2(6) . 2_755
O6 Si1 O42 72.2(6) 2_755 .
O6 Si1 O42 107.8(6) 2_755 2_755
O14 Si1 O14 180.0 2_755 .
O42 Si1 O14 107.4(6) . .
O42 Si1 O14 72.6(6) 2_755 .
O42 Si1 O14 107.4(6) 2_755 2_755
O42 Si1 O14 72.6(6) . 2_755
O42 Si1 O42 180.0 . 2_755
O43 Si1 O6 112.3(6) 2_755 .
O43 Si1 O6 67.7(6) . .
O43 Si1 O6 112.3(6) . 2_755
O43 Si1 O6 67.7(6) 2_755 2_755
O43 Si1 O14 70.1(6) . .
O43 Si1 O14 109.9(6) 2_755 .
O43 Si1 O14 109.9(6) . 2_755
O43 Si1 O14 70.1(6) 2_755 2_755
O43 Si1 O42 109.9(6) . 2_755
O43 Si1 O42 109.9(6) 2_755 .
O43 Si1 O42 70.1(6) . .
O43 Si1 O42 70.1(6) 2_755 2_755
O43 Si1 O43 180.0 2_755 .
O25 Si2 O25 180.0 2_746 .
O25 Si2 O35 106.0(6) . 2_746
O25 Si2 O35 74.0(6) . .
O25 Si2 O35 74.0(6) 2_746 2_746
O25 Si2 O35 106.0(6) 2_746 .
O25 Si2 O41 69.9(6) 2_746 .
O25 Si2 O41 110.1(6) 2_746 2_746
O25 Si2 O41 69.9(6) . 2_746
O25 Si2 O41 110.1(6) . .
O35 Si2 O35 180.0 2_746 .
O41 Si2 O35 76.4(5) 2_746 2_746
O41 Si2 O35 103.6(5) 2_746 .
O41 Si2 O35 76.4(5) . .
O41 Si2 O35 103.6(5) . 2_746
O41 Si2 O41 180.0 . 2_746
O44 Si2 O25 63.9(5) . 2_746
O44 Si2 O25 116.1(5) 2_746 2_746
O44 Si2 O25 63.9(5) 2_746 .
O44 Si2 O25 116.1(5) . .
O44 Si2 O35 107.6(6) . 2_746
O44 Si2 O35 72.4(6) 2_746 2_746
O44 Si2 O35 72.4(6) . .
O44 Si2 O35 107.6(6) 2_746 .
O44 Si2 O41 112.3(6) 2_746 2_746
O44 Si2 O41 67.7(6) 2_746 .
O44 Si2 O41 67.7(6) . 2_746
O44 Si2 O41 112.3(6) . .
O44 Si2 O44 180.0 2_746 .
N2 Cu1 N1 176.8(3) 1_455 .
N4 Cu2 N3 176.2(5) 1_655 .
N5 Cu3 N5 180.0 2_765 .
C4 N1 Cu1 123.5(7) . .
C4 N1 C17 117.7(8) . .
C17 N1 Cu1 118.8(6) . .
C5 N2 Cu1 123.1(6) . 1_655
C16 N2 Cu1 119.5(7) . 1_655
C16 N2 C5 117.3(8) . .
C13 N3 Cu2 117.8(8) . .
C13 N3 C14 118.4(9) . .
C14 N3 Cu2 123.8(8) . .
C30 N4 Cu2 121.4(9) . 1_455
C34 N4 Cu2 122.9(8) . 1_455
C34 N4 C30 115.7(9) . .
C1 N5 Cu3 119.3(8) . .
C1 N5 C19 115.9(8) . .
C19 N5 Cu3 124.9(8) . .
C22 N6 H 118.6 . .
C22 N6 C23 122.8(9) . .
C23 N6 H 118.6 . .
C31 N7 HA 118.7 . .
C32 N7 HA 118.7 . .
C32 N7 C31 122.6(9) . .
Mo5 O2 Mo1 138.5(6) . .
Mo1 O3 Mo3 137.2(5) . .
Mo4 O4 Mo1 137.3(6) . .
Mo1 O5 Mo2 134.6(5) . .
Mo1 O6 Mo4 95.7(4) . .
Mo1 O6 Mo5 95.6(4) . .
Mo4 O6 Mo5 94.1(4) . .
Si1 O6 Mo1 122.8(6) . .
Si1 O6 Mo4 121.8(6) . .
Si1 O6 Mo5 119.9(6) . .
Si1 O6 O43 54.6(5) . .
O43 O6 Mo1 68.2(5) . .
O43 O6 Mo4 131.4(7) . .
O43 O6 Mo5 131.6(7) . .
Mo7 O8 Mo2 136.3(6) 2_755 .
Mo2 O9 Mo5 137.2(7) . 2_755
Mo2 O10 Mo3 138.3(5) . .
Mo3 O12 Mo7 138.6(6) . .
Mo3 O13 Mo4 133.9(6) . 2_755
Mo3 O14 Mo4 96.9(4) . 2_755
Mo3 O14 Mo7 95.4(4) . .
Mo4 O14 Mo7 94.4(4) 2_755 .
Si1 O14 Mo3 123.3(6) . .
Si1 O14 Mo4 121.1(6) . 2_755
Si1 O14 Mo7 119.1(6) . .
Mo4 O16 Mo7 138.9(6) . 2_755
Mo5 O17 Mo4 135.1(5) . .
Mo7 O19 Mo5 137.5(6) . .
Mo6 O21 Mo11 138.1(5) . .
Mo6 O22 Mo10 139.6(7) . .
Mo8 O23 Mo6 136.9(5) . .
Mo9 O24 Mo6 135.9(5) . .
Mo6 O25 Mo9 94.9(4) . .
Mo6 O25 Mo10 96.3(4) . .
Mo10 O25 Mo9 92.6(3) . .
Si2 O25 Mo6 126.7(5) . .
Si2 O25 Mo9 117.4(6) . .
Si2 O25 Mo10 121.3(6) . .
Si2 O25 O44 55.4(5) . 2_746
O44 O25 Mo6 71.5(5) 2_746 .
O44 O25 Mo9 124.8(7) 2_746 .
O44 O25 Mo10 140.8(8) 2_746 .
Mo8 O28 Mo12 138.2(7) . .
Mo11 O29 Mo8 138.2(4) . .
Mo10 O30 Mo8 136.3(8) 2_746 .
Mo9 O32 Mo12 134.1(7) . .
Mo10 O33 Mo9 135.6(5) . .
Mo11 O34 Mo9 136.3(9) 2_746 .
Mo9 O35 Mo12 96.7(4) . .
Mo11 O35 Mo9 99.8(4) 2_746 .
Mo11 O35 Mo12 97.0(4) 2_746 .
Si2 O35 Mo9 119.1(6) . .
Si2 O35 Mo11 122.2(5) . 2_746
Si2 O35 Mo12 116.9(5) . .
Mo12 O37 Mo10 137.4(5) 2_746 .
Mo12 O39 Mo11 138.8(8) 2_746 .
Mo8 O41 Mo10 98.4(4) . 2_746
Mo8 O41 Mo12 94.9(4) . .
Mo10 O41 Mo12 93.6(4) 2_746 .
Si2 O41 Mo8 124.3(6) . .
Si2 O41 Mo10 122.9(6) . 2_746
Si2 O41 Mo12 115.6(5) . .
Si2 O41 O44 52.6(5) . 2_746
O44 O41 Mo8 71.8(5) 2_746 .
O44 O41 Mo10 137.0(7) 2_746 2_746
O44 O41 Mo12 128.3(7) 2_746 .
Mo2 O42 Mo5 95.9(4) . 2_755
Mo2 O42 Mo7 95.1(4) . 2_755
Mo5 O42 Mo7 95.2(4) 2_755 2_755
Si1 O42 Mo2 123.1(6) . .
Si1 O42 Mo5 120.5(6) . 2_755
Si1 O42 Mo7 120.5(6) . 2_755
Mo1 O43 Mo2 93.4(3) . .
Mo1 O43 Mo3 93.3(4) . .
Mo2 O43 Mo3 93.2(3) . .
Si1 O43 Mo1 125.4(6) . .
Si1 O43 Mo2 121.9(6) . .
Si1 O43 Mo3 121.3(6) . .
Si1 O43 O6 57.7(5) . .
O6 O43 Mo1 67.7(5) . .
O6 O43 Mo2 130.0(7) . .
O6 O43 Mo3 131.9(7) . .
Mo6 O44 Mo8 93.9(4) 2_746 2_746
Si2 O44 Mo6 128.0(6) . 2_746
Si2 O44 Mo8 124.4(7) . 2_746
Si2 O44 O25 60.7(5) . 2_746
Si2 O44 O41 59.8(5) . 2_746
O25 O44 Mo6 67.5(5) 2_746 2_746
O25 O44 Mo8 133.1(8) 2_746 2_746
O25 O44 O41 102.6(8) 2_746 2_746
O41 O44 Mo6 141.0(7) 2_746 2_746
O41 O44 Mo8 64.7(5) 2_746 2_746
HV O45 HW 105.6(13) . .
C12 C10 C15 116.7(9) . .
C12 C10 C18 121.2(10) . .
C15 C10 C18 122.0(10) . .
C10 C12 H12 120.0 . .
C10 C12 C13 120.1(11) . .
C13 C12 H12 120.0 . .
N3 C13 C12 122.3(10) . .
N3 C13 H13 118.8 . .
C12 C13 H13 118.8 . .
N3 C14 H14 118.9 . .
N3 C14 C15 122.3(12) . .
C15 C14 H14 118.9 . .
C10 C15 H15 119.9 . .
C14 C15 C10 120.2(11) . .
C14 C15 H15 119.9 . .
C20 C18 C10 121.8(10) . .
C21 C18 C10 122.6(10) . .
C21 C18 C20 115.6(9) . .
C18 C20 H20 120.2 . .
C34 C20 C18 119.5(11) . .
C34 C20 H20 120.2 . .
C18 C21 H21 120.4 . .
C18 C21 C30 119.3(12) . .
C30 C21 H21 120.4 . .
N4 C30 C21 124.6(12) . .
N4 C30 H30 117.7 . .
C21 C30 H30 117.7 . .
N4 C34 C20 125.3(11) . .
N4 C34 H34 117.3 . .
C20 C34 H34 117.3 . .
C4 C2 HB 120.0 . .
C9 C2 HB 120.0 . .
C9 C2 C4 119.9(9) . .
C5 C3 HC 119.9 . .
C5 C3 C6 120.2(9) . .
C6 C3 HC 119.9 . .
N1 C4 C2 123.1(9) . .
N1 C4 HD 118.5 . .
C2 C4 HD 118.5 . .
N2 C5 C3 122.6(9) . .
N2 C5 HE 118.7 . .
C3 C5 HE 118.7 . .
C3 C6 C9 121.9(8) . .
C8 C6 C3 116.2(7) . .
C8 C6 C9 121.9(8) . .
C6 C8 HF 120.0 . .
C6 C8 C16 119.9(9) . .
C16 C8 HF 120.0 . .
C2 C9 C6 121.2(8) . .
C33 C9 C2 116.1(7) . .
C33 C9 C6 122.6(8) . .
N2 C16 C8 123.7(9) . .
N2 C16 HG 118.1 . .
C8 C16 HG 118.1 . .
N1 C17 HH 118.8 . .
N1 C17 C33 122.4(9) . .
C33 C17 HH 118.8 . .
C9 C33 HI 119.6 . .
C17 C33 C9 120.7(9) . .
C17 C33 HI 119.6 . .
N5 C1 HJ 117.7 . .
N5 C1 C35 124.7(10) . .
C35 C1 HJ 117.7 . .
C11 C7 HK 119.9 . .
C19 C7 HK 119.9 . .
C19 C7 C11 120.2(10) . .
C7 C11 C11 123.0(11) . 2_665
C7 C11 C35 116.3(8) . .
C35 C11 C11 120.7(11) . 2_665
N5 C19 C7 123.3(11) . .
N5 C19 HL 118.3 . .
C7 C19 HL 118.3 . .
C1 C35 C11 119.6(10) . .
C1 C35 HM 120.2 . .
C11 C35 HM 120.2 . .
N6 C22 HN 120.7 . .
N6 C22 C25 118.6(9) . .
C25 C22 HN 120.7 . .
N6 C23 HO 120.0 . .
N6 C23 C26 120.1(10) . .
C26 C23 HO 120.0 . .
C25 C24 C28 122.1(8) . .
C26 C24 C25 118.4(8) . .
C26 C24 C28 119.5(8) . .
C22 C25 C24 121.0(10) . .
C22 C25 HP 119.5 . .
C24 C25 HP 119.5 . .
C23 C26 HQ 120.5 . .
C24 C26 C23 119.1(9) . .
C24 C26 HQ 120.5 . .
C28 C27 HR 120.2 . .
C31 C27 HR 120.2 . .
C31 C27 C28 119.7(9) . .
C27 C28 C24 119.5(8) . .
C29 C28 C24 122.2(8) . .
C29 C28 C27 118.3(8) . .
C28 C29 HS 119.8 . .
C32 C29 C28 120.4(10) . .
C32 C29 HS 119.8 . .
N7 C31 C27 119.6(10) . .
N7 C31 HT 120.2 . .
C27 C31 HT 120.2 . .
N7 C32 C29 119.4(10) . .
N7 C32 HU 120.3 . .
C29 C32 HU 120.3 . .

loop_
_geom_bond_atom_site_label_1
_geom_bond_atom_site_label_2
_geom_bond_distance
_geom_bond_site_symmetry_2
Mo1 O1 1.661(7) .
Mo1 O2 1.916(7) .
Mo1 O3 1.860(8) .
Mo1 O4 1.957(9) .
Mo1 O5 1.897(7) .
Mo1 O6 2.366(11) .
Mo1 O43 2.375(10) .
Mo2 O5 1.913(8) .
Mo2 O7 1.645(7) .
Mo2 O8 1.909(8) .
Mo2 O9 1.888(8) .
Mo2 O10 1.892(8) .
Mo2 O42 2.368(10) .
Mo2 O43 2.453(11) .
Mo3 O3 1.912(8) .
Mo3 O10 1.923(8) .
Mo3 O11 1.672(7) .
Mo3 O12 1.861(7) .
Mo3 O13 1.895(9) .
Mo3 O14 2.348(11) .
Mo3 O43 2.456(12) .
Mo4 O4 1.839(9) .
Mo4 O6 2.403(12) .
Mo4 O13 1.961(9) 2_755
Mo4 O14 2.395(11) 2_755
Mo4 O15 1.675(7) .
Mo4 O16 1.851(8) .
Mo4 O17 1.928(8) .
Mo5 O2 1.867(8) .
Mo5 O6 2.410(12) .
Mo5 O9 1.902(8) 2_755
Mo5 O17 1.884(9) .
Mo5 O18 1.655(6) .
Mo5 O19 1.919(9) .
Mo5 O42 2.387(11) 2_755
Mo7 O8 1.875(8) 2_755
Mo7 O12 1.903(8) .
Mo7 O14 2.412(12) .
Mo7 O16 1.917(9) 2_755
Mo7 O19 1.866(10) .
Mo7 O26 1.659(7) .
Mo7 O42 2.391(12) 2_755
Mo6 O20 1.661(7) .
Mo6 O21 1.789(8) .
Mo6 O22 1.828(8) .
Mo6 O23 1.966(8) .
Mo6 O24 2.008(8) .
Mo6 O25 2.332(10) .
Mo6 O44 2.394(11) 2_746
Mo8 O23 1.830(8) .
Mo8 O27 1.644(8) .
Mo8 O28 1.833(9) .
Mo8 O29 1.961(8) .
Mo8 O30 2.003(9) .
Mo8 O41 2.320(10) .
Mo8 O44 2.438(12) 2_746
Mo9 O24 1.812(9) .
Mo9 O25 2.473(11) .
Mo9 O31 1.665(7) .
Mo9 O32 1.856(9) .
Mo9 O33 1.965(8) .
Mo9 O34 1.979(11) .
Mo9 O35 2.335(11) .
Mo10 O22 1.954(9) .
Mo10 O25 2.432(11) .
Mo10 O30 1.816(9) 2_746
Mo10 O33 1.863(8) .
Mo10 O36 1.658(7) .
Mo10 O37 1.943(8) .
Mo10 O41 2.365(12) 2_746
Mo11 O21 1.977(9) .
Mo11 O29 1.846(8) .
Mo11 O34 1.849(9) 2_746
Mo11 O35 2.308(10) 2_746
Mo11 O38 1.654(8) .
Mo11 O39 1.916(9) .
Mo12 O28 1.947(10) .
Mo12 O32 1.970(9) .
Mo12 O35 2.379(11) .
Mo12 O37 1.841(9) 2_746
Mo12 O39 1.835(11) 2_746
Mo12 O40 1.664(7) .
Mo12 O41 2.472(12) .
Si1 O6 1.626(11) .
Si1 O6 1.626(11) 2_755
Si1 O14 1.649(12) .
Si1 O14 1.649(12) 2_755
Si1 O42 1.641(11) 2_755
Si1 O42 1.641(11) .
Si1 O43 1.567(10) 2_755
Si1 O43 1.568(10) .
Si2 O25 1.608(10) 2_746
Si2 O25 1.608(11) .
Si2 O35 1.725(11) .
Si2 O35 1.725(11) 2_746
Si2 O41 1.650(12) .
Si2 O41 1.650(12) 2_746
Si2 O44 1.517(11) .
Si2 O44 1.517(11) 2_746
Cu1 N1 1.914(7) .
Cu1 N2 1.909(7) 1_455
Cu2 N3 1.905(8) .
Cu2 N4 1.895(8) 1_655
Cu3 N5 1.911(8) 2_765
Cu3 N5 1.911(8) .
N1 C4 1.306(13) .
N1 C17 1.340(13) .
N2 Cu1 1.909(7) 1_655
N2 C5 1.338(12) .
N2 C16 1.317(13) .
N3 C13 1.322(15) .
N3 C14 1.335(16) .
N4 Cu2 1.895(8) 1_455
N4 C30 1.328(17) .
N4 C34 1.287(15) .
N5 C1 1.322(15) .
N5 C19 1.341(16) .
N6 H 0.8600 .
N6 C22 1.329(13) .
N6 C23 1.330(13) .
N7 HA 0.8600 .
N7 C31 1.342(14) .
N7 C32 1.332(15) .
O6 O43 1.779(15) .
O8 Mo7 1.875(8) 2_755
O9 Mo5 1.902(8) 2_755
O13 Mo4 1.961(9) 2_755
O14 Mo4 2.395(11) 2_755
O16 Mo7 1.917(9) 2_755
O25 O44 1.656(15) 2_746
O30 Mo10 1.816(9) 2_746
O34 Mo11 1.849(9) 2_746
O35 Mo11 2.308(10) 2_746
O37 Mo12 1.841(9) 2_746
O39 Mo12 1.835(11) 2_746
O41 Mo10 2.365(12) 2_746
O41 O44 1.766(17) 2_746
O42 Mo5 2.387(11) 2_755
O42 Mo7 2.391(12) 2_755
O44 Mo6 2.394(11) 2_746
O44 Mo8 2.438(12) 2_746
O44 O25 1.656(15) 2_746
O44 O41 1.766(17) 2_746
O45 HV 0.872(12) .
O45 HW 0.871(11) .
C10 C12 1.364(15) .
C10 C15 1.403(16) .
C10 C18 1.475(11) .
C12 H12 0.9300 .
C12 C13 1.421(13) .
C13 H13 0.9300 .
C14 H14 0.9300 .
C14 C15 1.391(14) .
C15 H15 0.9300 .
C18 C20 1.399(15) .
C18 C21 1.378(16) .
C20 H20 0.9300 .
C20 C34 1.375(13) .
C21 H21 0.9300 .
C21 C30 1.385(16) .
C30 H30 0.9300 .
C34 H34 0.9300 .
C2 HB 0.9300 .
C2 C4 1.388(11) .
C2 C9 1.381(12) .
C3 HC 0.9300 .
C3 C5 1.375(11) .
C3 C6 1.401(13) .
C4 HD 0.9300 .
C5 HE 0.9300 .
C6 C8 1.372(12) .
C6 C9 1.490(10) .
C8 HF 0.9300 .
C8 C16 1.386(12) .
C9 C33 1.380(12) .
C16 HG 0.9300 .
C17 HH 0.9300 .
C17 C33 1.367(11) .
C33 HI 0.9300 .
C1 HJ 0.9300 .
C1 C35 1.352(13) .
C7 HK 0.9300 .
C7 C11 1.381(13) .
C7 C19 1.360(13) .
C11 C11 1.498(16) 2_665
C11 C35 1.385(12) .
C19 HL 0.9300 .
C35 HM 0.9300 .
C22 HN 0.9300 .
C22 C25 1.375(13) .
C23 HO 0.9300 .
C23 C26 1.386(13) .
C24 C25 1.380(12) .
C24 C26 1.379(13) .
C24 C28 1.486(11) .
C25 HP 0.9300 .
C26 HQ 0.9300 .
C27 HR 0.9300 .
C27 C28 1.401(13) .
C27 C31 1.363(13) .
C28 C29 1.376(13) .
C29 HS 0.9300 .
C29 C32 1.369(14) .
C31 HT 0.9300 .
C32 HU 0.9300 .

loop_
_geom_torsion_atom_site_label_1
_geom_torsion_atom_site_label_2
_geom_torsion_atom_site_label_3
_geom_torsion_atom_site_label_4
_geom_torsion
_geom_torsion_site_symmetry_1
_geom_torsion_site_symmetry_4
Mo1 O6 O43 Mo2 -74.9(7) . .
Mo1 O6 O43 Mo3 73.4(7) . .
Mo1 O6 O43 Si1 178.4(6) . .
Mo4 O6 O43 Mo1 77.9(8) . .
Mo4 O6 O43 Mo2 3.0(13) . .
Mo4 O6 O43 Mo3 151.4(6) . .
Mo4 O6 O43 Si1 -103.6(9) . .
Mo5 O6 O43 Mo1 -77.6(7) . .
Mo5 O6 O43 Mo2 -152.5(6) . .
Mo5 O6 O43 Mo3 -4.2(13) . .
Mo5 O6 O43 Si1 100.8(8) . .
Si1 O6 O43 Mo1 -178.4(6) . .
Si1 O6 O43 Mo2 106.7(8) . .
Si1 O6 O43 Mo3 -105.0(8) . .
Cu1 N1 C4 C2 -177.8(8) . .
Cu1 N1 C17 C33 176.7(8) . .
Cu1 N2 C5 C3 175.8(7) 1_655 .
Cu1 N2 C16 C8 -176.6(8) 1_655 .
Cu2 N3 C13 C12 178.7(9) . .
Cu2 N3 C14 C15 -179.1(10) . .
Cu2 N4 C30 C21 -178.1(15) 1_455 .
Cu2 N4 C34 C20 -179.8(10) 1_455 .
Cu3 N5 C1 C35 176.0(9) . .
Cu3 N5 C19 C7 -176.8(9) . .
N1 C17 C33 C9 3.6(16) . .
N3 C14 C15 C10 2(2) . .
N5 C1 C35 C11 1.7(18) . .
N6 C22 C25 C24 -2.0(19) . .
N6 C23 C26 C24 1(2) . .
O1 Mo1 O3 Mo3 -158.0(7) . .
O1 Mo1 O5 Mo2 152.6(7) . .
O2 Mo1 O3 Mo3 100.9(8) . .
O2 Mo1 O5 Mo2 -42.5(13) . .
O2 Mo5 O17 Mo4 49.4(9) . .
O3 Mo1 O5 Mo2 51.0(7) . .
O3 Mo3 O12 Mo7 104.5(10) . .
O3 Mo3 O13 Mo4 -36.8(16) . 2_755
O4 Mo1 O3 Mo3 25.5(15) . .
O4 Mo1 O5 Mo2 -108.8(7) . .
O4 Mo4 O16 Mo7 100.5(10) . 2_755
O5 Mo1 O3 Mo3 -56.9(8) . .
O5 Mo2 O9 Mo5 22.4(17) . 2_755
O5 Mo2 O10 Mo3 55.8(8) . .
O6 Mo1 O3 Mo3 38.1(8) . .
O6 Mo1 O5 Mo2 -46.2(7) . .
O6 Mo4 O4 Mo1 -2.2(7) . .
O6 Mo4 O16 Mo7 36.7(10) . 2_755
O6 Mo5 O2 Mo1 5.0(7) . .
O6 Mo5 O17 Mo4 -9.9(8) . .
O6 Si1 O14 Mo3 -57.0(8) . .
O6 Si1 O14 Mo3 123.0(8) 2_755 .
O6 Si1 O14 Mo4 -1.4(6) 2_755 2_755
O6 Si1 O14 Mo4 178.6(6) . 2_755
O6 Si1 O14 Mo7 -117.4(7) 2_755 .
O6 Si1 O14 Mo7 62.6(7) . .
O6 Si1 O42 Mo2 57.6(8) . .
O6 Si1 O42 Mo2 -122.4(8) 2_755 .
O6 Si1 O42 Mo5 179.2(6) . 2_755
O6 Si1 O42 Mo5 -0.8(6) 2_755 2_755
O6 Si1 O42 Mo7 -62.9(7) . 2_755
O6 Si1 O42 Mo7 117.1(7) 2_755 2_755
O6 Si1 O43 Mo1 -178.2(7) 2_755 .
O6 Si1 O43 Mo1 1.8(7) . .
O6 Si1 O43 Mo2 59.8(8) 2_755 .
O6 Si1 O43 Mo2 -120.2(8) . .
O6 Si1 O43 Mo3 -57.3(8) 2_755 .
O6 Si1 O43 Mo3 122.7(8) . .
O6 Si1 O43 O6 180.001(0) 2_755 .
O7 Mo2 O9 Mo5 -154.9(9) . 2_755
O7 Mo2 O10 Mo3 157.4(7) . .
O8 Mo2 O9 Mo5 -55.1(9) . 2_755
O8 Mo2 O10 Mo3 -22.3(15) . .
O8 Mo7 O19 Mo5 -57.2(10) 2_755 .
O9 Mo2 O10 Mo3 -102.9(8) . .
O9 Mo5 O2 Mo1 27.6(17) 2_755 .
O9 Mo5 O17 Mo4 -109.3(9) 2_755 .
O10 Mo2 O9 Mo5 102.8(9) . 2_755
O10 Mo3 O12 Mo7 29.9(16) . .
O10 Mo3 O13 Mo4 -108.0(9) . 2_755
O11 Mo3 O12 Mo7 -156.0(9) . .
O11 Mo3 O13 Mo4 151.7(9) . 2_755
O12 Mo3 O13 Mo4 49.2(10) . 2_755
O12 Mo7 O19 Mo5 101.1(10) . .
O13 Mo3 O12 Mo7 -54.7(10) . .
O13 Mo4 O4 Mo1 -4.5(17) 2_755 .
O13 Mo4 O16 Mo7 -58.5(10) 2_755 2_755
O14 Mo3 O12 Mo7 6.4(8) . .
O14 Mo3 O13 Mo4 -10.9(8) . 2_755
O14 Mo4 O4 Mo1 -33.7(8) 2_755 .
O14 Mo4 O16 Mo7 1.8(8) 2_755 2_755
O14 Mo7 O19 Mo5 39.5(10) . .
O14 Si1 O6 Mo1 56.0(8) . .
O14 Si1 O6 Mo1 -124.0(8) 2_755 .
O14 Si1 O6 Mo4 -1.4(6) 2_755 .
O14 Si1 O6 Mo4 178.6(6) . .
O14 Si1 O6 Mo5 115.7(7) 2_755 .
O14 Si1 O6 Mo5 -64.3(7) . .
O14 Si1 O6 O43 -122.3(7) 2_755 .
O14 Si1 O6 O43 57.7(7) . .
O14 Si1 O42 Mo2 119.7(8) 2_755 .
O14 Si1 O42 Mo2 -60.3(8) . .
O14 Si1 O42 Mo5 -118.6(7) 2_755 2_755
O14 Si1 O42 Mo5 61.4(7) . 2_755
O14 Si1 O42 Mo7 -0.7(6) 2_755 2_755
O14 Si1 O42 Mo7 179.3(6) . 2_755
O14 Si1 O43 Mo1 -120.3(9) . .
O14 Si1 O43 Mo1 59.7(9) 2_755 .
O14 Si1 O43 Mo2 -62.2(8) 2_755 .
O14 Si1 O43 Mo2 117.8(8) . .
O14 Si1 O43 Mo3 -179.3(6) 2_755 .
O14 Si1 O43 Mo3 0.7(6) . .
O14 Si1 O43 O6 58.0(7) 2_755 .
O14 Si1 O43 O6 -122.0(7) . .
O15 Mo4 O4 Mo1 157.9(8) . .
O15 Mo4 O16 Mo7 -157.1(9) . 2_755
O16 Mo4 O4 Mo1 -97.6(8) . .
O16 Mo7 O19 Mo5 22.0(18) 2_755 .
O17 Mo4 O4 Mo1 59.6(9) . .
O17 Mo4 O16 Mo7 6.9(18) . 2_755
O17 Mo5 O2 Mo1 -56.5(9) . .
O18 Mo5 O2 Mo1 -158.1(8) . .
O18 Mo5 O17 Mo4 150.9(8) . .
O19 Mo5 O2 Mo1 102.5(9) . .
O19 Mo5 O17 Mo4 -34.6(17) . .
O20 Mo6 O21 Mo11 -154.2(7) . .
O20 Mo6 O22 Mo10 155.2(8) . .
O21 Mo6 O22 Mo10 -100.0(7) . .
O21 Mo11 O29 Mo8 -51.5(8) . .
O22 Mo6 O21 Mo11 101.0(8) . .
O22 Mo10 O33 Mo9 53.3(9) . .
O23 Mo6 O21 Mo11 -55.8(8) . .
O23 Mo6 O22 Mo10 0.0(14) . .
O23 Mo8 O28 Mo12 -100.9(10) . .
O24 Mo6 O21 Mo11 4.5(15) . .
O24 Mo6 O22 Mo10 57.6(7) . .
O24 Mo9 O32 Mo12 100.4(10) . .
O25 Mo6 O21 Mo11 36.9(8) . .
O25 Mo6 O22 Mo10 -5.4(6) . .
O25 Mo9 O24 Mo6 -7.3(6) . .
O25 Mo9 O32 Mo12 36.0(11) . .
O25 Mo10 O33 Mo9 -5.3(8) . .
O25 Si2 O35 Mo9 -175.4(5) 2_746 .
O25 Si2 O35 Mo9 4.6(5) . .
O25 Si2 O35 Mo11 59.0(7) 2_746 2_746
O25 Si2 O35 Mo11 -121.0(7) . 2_746
O25 Si2 O35 Mo12 120.3(7) . .
O25 Si2 O35 Mo12 -59.7(7) 2_746 .
O25 Si2 O41 Mo8 45.2(9) . .
O25 Si2 O41 Mo8 -134.8(9) 2_746 .
O25 Si2 O41 Mo10 -4.1(6) 2_746 2_746
O25 Si2 O41 Mo10 175.9(6) . 2_746
O25 Si2 O41 Mo12 -71.0(7) . .
O25 Si2 O41 Mo12 109.0(7) 2_746 .
O25 Si2 O41 O44 -131.1(7) 2_746 2_746
O25 Si2 O41 O44 48.9(7) . 2_746
O25 Si2 O44 Mo6 -5.2(7) 2_746 2_746
O25 Si2 O44 Mo6 174.8(7) . 2_746
O25 Si2 O44 Mo8 -55.6(9) . 2_746
O25 Si2 O44 Mo8 124.4(9) 2_746 2_746
O25 Si2 O44 O25 180.001(1) . 2_746
O25 Si2 O44 O41 128.0(8) 2_746 2_746
O25 Si2 O44 O41 -52.0(8) . 2_746
O26 Mo7 O19 Mo5 -159.9(9) . .
O27 Mo8 O23 Mo6 -153.0(7) . .
O27 Mo8 O28 Mo12 153.6(10) . .
O28 Mo8 O23 Mo6 102.6(7) . .
O29 Mo8 O23 Mo6 -53.7(7) . .
O29 Mo8 O28 Mo12 -2.0(19) . .
O30 Mo8 O23 Mo6 5.5(14) . .
O30 Mo8 O28 Mo12 57.0(10) . .
O30 Mo10 O33 Mo9 -104.3(10) 2_746 .
O31 Mo9 O24 Mo6 152.0(7) . .
O31 Mo9 O32 Mo12 -156.7(10) . .
O32 Mo9 O24 Mo6 -106.2(8) . .
O33 Mo9 O24 Mo6 54.2(8) . .
O33 Mo9 O32 Mo12 -4(2) . .
O34 Mo9 O24 Mo6 -10.2(17) . .
O34 Mo9 O32 Mo12 -59.0(11) . .
O34 Mo11 O29 Mo8 106.0(9) 2_746 .
O35 Mo9 O24 Mo6 -40.0(8) . .
O35 Mo9 O32 Mo12 -0.2(9) . .
O35 Mo11 O29 Mo8 43.1(8) 2_746 .
O35 Si2 O25 Mo6 55.3(8) 2_746 .
O35 Si2 O25 Mo6 -124.7(8) . .
O35 Si2 O25 Mo9 175.7(5) 2_746 .
O35 Si2 O25 Mo9 -4.3(5) . .
O35 Si2 O25 Mo10 -72.4(6) 2_746 .
O35 Si2 O25 Mo10 107.6(6) . .
O35 Si2 O25 O44 -119.4(7) . 2_746
O35 Si2 O25 O44 60.6(7) 2_746 2_746
O35 Si2 O41 Mo8 -67.9(8) 2_746 .
O35 Si2 O41 Mo8 112.1(8) . .
O35 Si2 O41 Mo10 -117.2(7) . 2_746
O35 Si2 O41 Mo10 62.8(7) 2_746 2_746
O35 Si2 O41 Mo12 -4.1(5) . .
O35 Si2 O41 Mo12 175.9(5) 2_746 .
O35 Si2 O41 O44 -64.1(6) 2_746 2_746
O35 Si2 O41 O44 115.9(6) . 2_746
O35 Si2 O44 Mo6 -66.7(9) 2_746 2_746
O35 Si2 O44 Mo6 113.3(9) . 2_746
O35 Si2 O44 Mo8 -117.0(8) . 2_746
O35 Si2 O44 Mo8 63.0(8) 2_746 2_746
O35 Si2 O44 O25 -61.5(7) 2_746 2_746
O35 Si2 O44 O25 118.5(7) . 2_746
O35 Si2 O44 O41 -113.4(6) . 2_746
O35 Si2 O44 O41 66.6(6) 2_746 2_746
O36 Mo10 O33 Mo9 152.0(9) . .
O37 Mo10 O33 Mo9 -7.3(18) . .
O38 Mo11 O29 Mo8 -150.5(8) . .
O39 Mo11 O29 Mo8 13.4(15) . .
O41 Mo8 O23 Mo6 36.3(7) . .
O41 Mo8 O28 Mo12 -2.8(9) . .
O41 Mo10 O33 Mo9 -41.4(9) 2_746 .
O41 Si2 O25 Mo6 -56.2(9) . .
O41 Si2 O25 Mo6 123.8(9) 2_746 .
O41 Si2 O25 Mo9 -115.8(7) 2_746 .
O41 Si2 O25 Mo9 64.2(7) . .
O41 Si2 O25 Mo10 176.1(6) . .
O41 Si2 O25 Mo10 -3.9(6) 2_746 .
O41 Si2 O25 O44 -50.9(7) . 2_746
O41 Si2 O25 O44 129.1(7) 2_746 2_746
O41 Si2 O35 Mo9 68.6(6) 2_746 .
O41 Si2 O35 Mo9 -111.4(6) . .
O41 Si2 O35 Mo11 -57.0(8) 2_746 2_746
O41 Si2 O35 Mo11 123.0(8) . 2_746
O41 Si2 O35 Mo12 -175.7(6) 2_746 .
O41 Si2 O35 Mo12 4.3(6) . .
O41 Si2 O44 Mo6 -133.3(10) 2_746 2_746
O41 Si2 O44 Mo6 46.7(10) . 2_746
O41 Si2 O44 Mo8 176.4(6) . 2_746
O41 Si2 O44 Mo8 -3.6(6) 2_746 2_746
O41 Si2 O44 O25 52.0(8) . 2_746
O41 Si2 O44 O25 -128.0(8) 2_746 2_746
O41 Si2 O44 O41 180.002(1) . 2_746
O42 Mo2 O9 Mo5 5.8(8) . 2_755
O42 Mo2 O10 Mo3 -39.8(8) . .
O42 Mo5 O2 Mo1 39.6(9) 2_755 .
O42 Mo5 O17 Mo4 -46.8(9) 2_755 .
O42 Mo7 O19 Mo5 3.8(8) 2_755 .
O42 Si1 O6 Mo1 -60.5(8) . .
O42 Si1 O6 Mo1 119.5(8) 2_755 .
O42 Si1 O6 Mo4 62.1(7) . .
O42 Si1 O6 Mo4 -117.9(7) 2_755 .
O42 Si1 O6 Mo5 179.2(6) . .
O42 Si1 O6 Mo5 -0.8(6) 2_755 .
O42 Si1 O6 O43 121.2(7) 2_755 .
O42 Si1 O6 O43 -58.8(7) . .
O42 Si1 O14 Mo3 -120.3(8) 2_755 .
O42 Si1 O14 Mo3 59.7(8) . .
O42 Si1 O14 Mo4 115.3(7) 2_755 2_755
O42 Si1 O14 Mo4 -64.6(7) . 2_755
O42 Si1 O14 Mo7 179.3(5) . .
O42 Si1 O14 Mo7 -0.7(5) 2_755 .
O42 Si1 O43 Mo1 -58.3(9) 2_755 .
O42 Si1 O43 Mo1 121.7(9) . .
O42 Si1 O43 Mo2 179.8(6) 2_755 .
O42 Si1 O43 Mo2 -0.2(6) . .
O42 Si1 O43 Mo3 -117.3(7) . .
O42 Si1 O43 Mo3 62.7(7) 2_755 .
O42 Si1 O43 O6 120.0(7) . .
O42 Si1 O43 O6 -60.0(7) 2_755 .
O43 Mo1 O3 Mo3 6.2(6) . .
O43 Mo1 O5 Mo2 -11.7(6) . .
O43 Mo2 O9 Mo5 38.9(9) . 2_755
O43 Mo2 O10 Mo3 -5.7(7) . .
O43 Mo3 O12 Mo7 41.4(9) . .
O43 Mo3 O13 Mo4 -44.7(9) . 2_755
O43 Si1 O6 Mo1 -1.7(7) . .
O43 Si1 O6 Mo1 178.3(7) 2_755 .
O43 Si1 O6 Mo4 -59.1(8) 2_755 .
O43 Si1 O6 Mo4 120.9(8) . .
O43 Si1 O6 Mo5 58.0(8) 2_755 .
O43 Si1 O6 Mo5 -122.0(8) . .
O43 Si1 O6 O43 180.0 2_755 .
O43 Si1 O14 Mo3 179.2(6) 2_755 .
O43 Si1 O14 Mo3 -0.8(6) . .
O43 Si1 O14 Mo4 54.9(8) 2_755 2_755
O43 Si1 O14 Mo4 -125.1(8) . 2_755
O43 Si1 O14 Mo7 118.9(7) . .
O43 Si1 O14 Mo7 -61.1(7) 2_755 .
O43 Si1 O42 Mo2 0.2(6) . .
O43 Si1 O42 Mo2 -179.8(6) 2_755 .
O43 Si1 O42 Mo5 121.9(8) . 2_755
O43 Si1 O42 Mo5 -58.1(8) 2_755 2_755
O43 Si1 O42 Mo7 -120.2(7) . 2_755
O43 Si1 O42 Mo7 59.8(7) 2_755 2_755
O44 Mo6 O21 Mo11 6.5(7) 2_746 .
O44 Mo6 O22 Mo10 -31.2(8) 2_746 .
O44 Mo8 O23 Mo6 9.9(6) 2_746 .
O44 Mo8 O28 Mo12 -36.1(10) 2_746 .
O44 Si2 O25 Mo6 -5.3(7) 2_746 .
O44 Si2 O25 Mo6 174.7(7) . .
O44 Si2 O25 Mo9 -64.9(8) . .
O44 Si2 O25 Mo9 115.1(8) 2_746 .
O44 Si2 O25 Mo10 -133.0(9) 2_746 .
O44 Si2 O25 Mo10 47.0(9) . .
O44 Si2 O25 O44 179.998(2) . 2_746
O44 Si2 O35 Mo9 129.5(7) . .
O44 Si2 O35 Mo9 -50.5(7) 2_746 .
O44 Si2 O35 Mo11 -176.1(6) 2_746 2_746
O44 Si2 O35 Mo11 3.9(6) . 2_746
O44 Si2 O35 Mo12 65.1(7) 2_746 .
O44 Si2 O35 Mo12 -114.9(7) . .
O44 Si2 O41 Mo8 -3.8(7) 2_746 .
O44 Si2 O41 Mo8 176.2(7) . .
O44 Si2 O41 Mo10 -53.0(8) . 2_746
O44 Si2 O41 Mo10 127.0(8) 2_746 2_746
O44 Si2 O41 Mo12 -119.9(7) 2_746 .
O44 Si2 O41 Mo12 60.1(7) . .
O44 Si2 O41 O44 180.003(0) . 2_746
C10 C12 C13 N3 -0.7(18) . .
C10 C18 C20 C34 178.7(11) . .
C10 C18 C21 C30 -176.9(15) . .
C12 C10 C15 C14 -2.5(18) . .
C12 C10 C18 C20 -151.4(12) . .
C12 C10 C18 C21 25.9(19) . .
C13 N3 C14 C15 0.0(19) . .
C14 N3 C13 C12 -0.4(17) . .
C15 C10 C12 C13 2.1(17) . .
C15 C10 C18 C20 25.4(18) . .
C15 C10 C18 C21 -157.2(14) . .
C18 C10 C12 C13 179.1(10) . .
C18 C10 C15 C14 -179.5(11) . .
C18 C20 C34 N4 -2(2) . .
C18 C21 C30 N4 -2(3) . .
C20 C18 C21 C30 1(2) . .
C21 C18 C20 C34 1(2) . .
C30 N4 C34 C20 1(2) . .
C34 N4 C30 C21 1(3) . .
C2 C9 C33 C17 -1.5(14) . .
C3 C6 C8 C16 1.3(15) . .
C3 C6 C9 C2 -160.0(10) . .
C3 C6 C9 C33 15.6(14) . .
C4 N1 C17 C33 -4.4(15) . .
C4 C2 C9 C6 176.3(9) . .
C4 C2 C9 C33 0.5(14) . .
C5 N2 C16 C8 -0.4(16) . .
C5 C3 C6 C8 -1.8(15) . .
C5 C3 C6 C9 177.3(9) . .
C6 C3 C5 N2 1.4(16) . .
C6 C8 C16 N2 -0.1(16) . .
C6 C9 C33 C17 -177.3(9) . .
C8 C6 C9 C2 19.1(14) . .
C8 C6 C9 C33 -165.4(10) . .
C9 C2 C4 N1 -1.5(17) . .
C9 C6 C8 C16 -177.8(9) . .
C16 N2 C5 C3 -0.2(15) . .
C17 N1 C4 C2 3.3(16) . .
C1 N5 C19 C7 2.2(18) . .
C7 C11 C35 C1 0.6(15) . .
C11 C7 C19 N5 -0.1(19) . .
C11 C11 C35 C1 -179.9(11) 2_665 .
C19 N5 C1 C35 -3.0(18) . .
C19 C7 C11 C11 179.1(11) . 2_665
C19 C7 C11 C35 -1.3(16) . .
C22 N6 C23 C26 1(2) . .
C23 N6 C22 C25 -1(2) . .
C24 C28 C29 C32 179.6(11) . .
C25 C24 C26 C23 -3.0(17) . .
C25 C24 C28 C27 17.0(15) . .
C25 C24 C28 C29 -164.4(11) . .
C26 C24 C25 C22 3.7(17) . .
C26 C24 C28 C27 -162.0(10) . .
C26 C24 C28 C29 16.6(15) . .
C27 C28 C29 C32 -1.8(17) . .
C28 C24 C25 C22 -175.3(11) . .
C28 C24 C26 C23 176.1(11) . .
C28 C27 C31 N7 -0.5(18) . .
C28 C29 C32 N7 2(2) . .
C31 N7 C32 C29 -1(2) . .
C31 C27 C28 C24 179.9(10) . .
C31 C27 C28 C29 1.2(16) . .
C32 N7 C31 C27 0.3(19) . .
